data_2021956
loop_
_publ_author_name
'Savchenkov, Anton'
'Demina, Ludmila'
'Safonov, Alexey'
'Grigoriev, Mikhail'
'Solovov, Roman'
'Abkhalimov, Evgeny'

_publ_section_title
;
 Syntheses and crystal structures of new aurate salts of adenine or
 guanine nucleobases
;
_journal_coeditor_code JX3049
_journal_issue 2
_journal_name_full 'Acta Crystallographica Section C'
_journal_page_first
;
;
_journal_paper_doi 10.1107/S2053229619016656
_journal_volume 76
_journal_year 2020
_chemical_formula_iupac '(C5 H7 N5) [Au Cl4] Cl, H2 O1'
_chemical_formula_moiety 'C5 H7 N5 2+, Au Cl4 -, Cl -, H2 O1'
_chemical_formula_sum 'C5 H9 Au Cl5 N5 O'
_chemical_formula_weight 529.39
_chemical_name_systematic
;
6-Amino-7<i>H</i>-purine-1,9-diium
tetrachloridogold(III) chloride monohydrate
;
_space_group_crystal_system orthorhombic
_space_group_IT_number 33
_space_group_name_Hall 'P 2c -2n'
_space_group_name_H-M_alt 'P n a 21'
_atom_sites_solution_hydrogens mixed
_audit_creation_method SHELXL-2018/3
_cell_angle_alpha 90
_cell_angle_beta 90
_cell_angle_gamma 90
_cell_formula_units_Z 8
_cell_length_a 15.7712(10)
_cell_length_b 13.0392(8)
_cell_length_c 13.0556(8)
_cell_measurement_reflns_used 9853
_cell_measurement_temperature 100(2)
_cell_measurement_theta_max 29.97
_cell_measurement_theta_min 3.12
_cell_volume 2684.8(3)
_computing_cell_refinement
;
SAINT-Plus (Bruker, 2012)
;
_computing_data_collection
;
APEX2 (Bruker, 2012)
;
_computing_data_reduction
;
SAINT-Plus (Bruker, 2012)
;
_computing_molecular_graphics
;
<i>Mercury</i> (Macrae <i>et al.</i>, 2020) and
<i>VESTA 3</i> (Momma & Izumi, 2011).
;
_computing_publication_material
;
SHELXL2018 (Sheldrick, 2015)
;
_computing_structure_refinement
;
SHELXL2018 (Sheldrick, 2015)
;
_computing_structure_solution
;
SHELXS97 (Sheldrick, 2008)
;
_diffrn_ambient_temperature 100(2)
_diffrn_measured_fraction_theta_full 0.993
_diffrn_measured_fraction_theta_max 0.996
_diffrn_measurement_device_type 'Bruker Kappa APEXII area-detector'
_diffrn_measurement_method '\w and \f scans'
_diffrn_radiation_type MoK\a
_diffrn_radiation_wavelength 0.71073
_diffrn_reflns_av_R_equivalents 0.0447
_diffrn_reflns_av_unetI/netI 0.0258
_diffrn_reflns_limit_h_max 22
_diffrn_reflns_limit_h_min -22
_diffrn_reflns_limit_k_max 18
_diffrn_reflns_limit_k_min -18
_diffrn_reflns_limit_l_max 18
_diffrn_reflns_limit_l_min -18
_diffrn_reflns_number 60700
_diffrn_reflns_theta_full 25.242
_diffrn_reflns_theta_max 29.999
_diffrn_reflns_theta_min 4.180
_exptl_absorpt_coefficient_mu 11.944
_exptl_absorpt_correction_T_max 0.199
_exptl_absorpt_correction_T_min 0.134
_exptl_absorpt_correction_type multi-scan
_exptl_absorpt_process_details
;
(SADABS; Bruker, 2008)
;
_exptl_crystal_colour yellow
_exptl_crystal_density_diffrn 2.619
_exptl_crystal_description fragment
_exptl_crystal_F_000 1968
_exptl_crystal_size_max 0.300
_exptl_crystal_size_mid 0.280
_exptl_crystal_size_min 0.200
_refine_diff_density_max 0.771
_refine_diff_density_min -0.736
_refine_ls_abs_structure_details
;
 Refined as an inversion twin.
;
_refine_ls_abs_structure_Flack 0.369(7)
_refine_ls_extinction_method none
_refine_ls_goodness_of_fit_ref 1.054
_refine_ls_hydrogen_treatment mixed
_refine_ls_matrix_type full
_refine_ls_number_parameters 350
_refine_ls_number_reflns 7787
_refine_ls_number_restraints 17
_refine_ls_restrained_S_all 1.053
_refine_ls_R_factor_all 0.0217
_refine_ls_R_factor_gt 0.0195
_refine_ls_shift/su_max 0.003
_refine_ls_shift/su_mean 0.000
_refine_ls_structure_factor_coef Fsqd
_refine_ls_weighting_details 'w=1/[\s^2^(Fo^2^)+5.3033P] where P=(Fo^2^+2Fc^2^)/3'
_refine_ls_weighting_scheme calc
_refine_ls_wR_factor_gt 0.0377
_refine_ls_wR_factor_ref 0.0383
_reflns_number_gt 7427
_reflns_number_total 7787
_reflns_threshold_expression 'I > 2\s(I)'
_cod_data_source_file jx3049sup1.cif
_cod_data_source_block Ad
_cod_database_code 2021956
_shelx_space_group_comment
;
The symmetry employed for this shelxl refinement is uniquely defined
by the following loop, which should always be used as a source of
symmetry information in preference to the above space-group names.
They are only intended as comments.
;
_shelx_estimated_absorpt_t_min 0.124
_shelx_estimated_absorpt_t_max 0.199

loop_
_space_group_symop_operation_xyz
'x, y, z'
'-x, -y, z+1/2'
'x+1/2, -y+1/2, z'
'-x+1/2, y+1/2, z+1/2'

loop_
_atom_site_type_symbol
_atom_site_label
_atom_site_fract_x
_atom_site_fract_y
_atom_site_fract_z
_atom_site_U_iso_or_equiv
_atom_site_adp_type
_atom_site_calc_flag
_atom_site_occupancy
Au Au1 0.42408(2) 0.07548(2) 0.72930(2) 0.01264(4) Uani d 1
Au Au2 0.66514(2) 0.41105(2) 0.72194(2) 0.01228(4) Uani d 1
Cl Cl1 0.51685(7) 0.21062(8) 0.7258(2) 0.0204(2) Uani d 1
Cl Cl2 0.42762(17) 0.07922(19) 0.9028(3) 0.0229(6) Uani d 1
Cl Cl3 0.33388(6) -0.06230(8) 0.7318(2) 0.0173(3) Uani d 1
Cl Cl4 0.42345(17) 0.07083(19) 0.5535(3) 0.0241(6) Uani d 1
Cl Cl5 0.75611(7) 0.27575(7) 0.7238(2) 0.0189(2) Uani d 1
Cl Cl6 0.66912(16) 0.41380(18) 0.8954(3) 0.0223(6) Uani d 1
Cl Cl7 0.57216(7) 0.54601(9) 0.7201(2) 0.0224(3) Uani d 1
Cl Cl8 0.65865(18) 0.4024(2) 0.5459(3) 0.0262(6) Uani d 1
Cl Cl9 0.14012(8) 0.15228(8) 1.23258(16) 0.0205(2) Uani d 1
Cl Cl10 0.41936(7) 0.10776(9) 0.22012(18) 0.0223(2) Uani d 1
O O1W 0.5386(4) 0.2296(5) 1.0710(4) 0.0155(12) Uani d 1
H H1A 0.559(5) 0.267(5) 1.120(4) 0.023 Uiso d 1
H H1B 0.505(4) 0.189(4) 1.103(5) 0.023 Uiso d 1
O O2W 0.5375(4) 0.2159(6) 0.3821(4) 0.0169(11) Uani d 1
H H2A 0.563(5) 0.250(5) 0.336(5) 0.025 Uiso d 1
H H2B 0.527(4) 0.159(3) 0.355(5) 0.025 Uiso d 1
N N11 0.2781(7) 0.2404(8) 1.0871(6) 0.0299(19) Uani d 1
H H11A 0.236(4) 0.225(7) 1.127(5) 0.036 Uiso d 1
H H11B 0.330(3) 0.226(8) 1.100(7) 0.036 Uiso d 1
N N12 0.1902(4) 0.3429(5) 0.9757(5) 0.0194(13) Uani d 1
H H12B 0.148(3) 0.314(5) 1.006(6) 0.023 Uiso d 1
N N13 0.2375(6) 0.4499(6) 0.8439(5) 0.0241(17) Uani d 1
N N14 0.3921(5) 0.4443(6) 0.8367(5) 0.0255(16) Uani d 1
H H14A 0.399(5) 0.486(5) 0.785(4) 0.031 Uiso d 1
N N15 0.4201(4) 0.3378(5) 0.9613(5) 0.0224(15) Uani d 1
H H15B 0.435(5) 0.281(4) 0.993(6) 0.027 Uiso d 1
N N21 0.2980(6) 0.2361(9) 0.3632(7) 0.028(2) Uani d 1
H H21A 0.336(4) 0.207(7) 0.323(5) 0.033 Uiso d 1
H H21B 0.246(3) 0.220(8) 0.352(7) 0.033 Uiso d 1
N N22 0.4007(4) 0.3138(5) 0.4717(5) 0.0187(14) Uani d 1
H H22B 0.449(3) 0.296(5) 0.441(5) 0.022 Uiso d 1
N N23 0.3700(5) 0.4271(6) 0.6079(5) 0.0252(16) Uani d 1
N N24 0.2208(6) 0.4563(6) 0.6184(5) 0.0217(15) Uani d 1
H H24A 0.217(4) 0.496(4) 0.671(4) 0.026 Uiso d 1
N N25 0.1717(4) 0.3602(5) 0.4947(5) 0.0188(13) Uani d 1
H H25B 0.136(4) 0.333(5) 0.451(5) 0.023 Uiso d 1
C C11 0.2679(4) 0.3063(4) 1.0097(4) 0.0153(10) Uani d 1
C C12 0.1786(5) 0.4091(6) 0.8984(5) 0.0199(14) Uani d 1
H H12A 0.121835 0.427452 0.882529 0.024 Uiso calc 1
C C13 0.3167(6) 0.4159(6) 0.8760(5) 0.0207(16) Uani d 1
C C14 0.3349(4) 0.3477(4) 0.9526(4) 0.0173(11) Uani d 1
C C15 0.4539(5) 0.3969(5) 0.8893(5) 0.0214(14) Uani d 1
H H15A 0.512920 0.404457 0.876806 0.026 Uiso calc 1
C C21 0.3180(4) 0.2981(4) 0.4391(4) 0.0158(11) Uani d 1
C C22 0.4215(5) 0.3739(6) 0.5514(6) 0.0230(15) Uani d 1
H H22A 0.480057 0.377967 0.568083 0.028 Uiso calc 1
C C23 0.2895(5) 0.4139(6) 0.5758(6) 0.0149(16) Uani d 1
C C24 0.2589(3) 0.3543(4) 0.4966(4) 0.0124(10) Uani d 1
C C25 0.1488(5) 0.4232(5) 0.5699(5) 0.0165(14) Uani d 1
H H25A 0.092332 0.441931 0.586944 0.020 Uiso calc 1

loop_
_atom_site_aniso_label
_atom_site_aniso_U_11
_atom_site_aniso_U_22
_atom_site_aniso_U_33
_atom_site_aniso_U_12
_atom_site_aniso_U_13
_atom_site_aniso_U_23
Au1 0.00994(7) 0.00963(7) 0.01835(8) -0.00058(5) -0.00050(12) -0.00030(12)
Au2 0.01002(7) 0.00978(7) 0.01704(8) -0.00116(5) 0.00054(11) 0.00084(12)
Cl1 0.0190(5) 0.0158(4) 0.0263(6) -0.0071(4) -0.0002(9) -0.0010(10)
Cl2 0.0265(13) 0.0231(12) 0.0190(12) -0.0073(8) -0.0037(8) 0.0040(7)
Cl3 0.0134(5) 0.0117(4) 0.0269(8) -0.0021(3) -0.0013(9) 0.0003(7)
Cl4 0.0282(13) 0.0246(12) 0.0196(12) -0.0073(9) 0.0024(8) -0.0056(8)
Cl5 0.0182(5) 0.0111(4) 0.0275(6) 0.0020(4) -0.0007(9) 0.0009(9)
Cl6 0.0295(11) 0.0200(10) 0.0173(11) 0.0035(7) -0.0059(7) -0.0046(6)
Cl7 0.0196(5) 0.0187(5) 0.0289(8) 0.0073(4) 0.0053(10) 0.0036(9)
Cl8 0.0379(13) 0.0238(11) 0.0168(11) 0.0018(8) 0.0061(8) 0.0046(8)
Cl9 0.0231(5) 0.0141(4) 0.0242(7) 0.0017(4) -0.0009(8) 0.0007(7)
Cl10 0.0170(5) 0.0217(5) 0.0281(7) -0.0064(4) 0.0025(10) -0.0046(8)
O1W 0.016(3) 0.017(3) 0.014(2) -0.001(2) -0.0003(18) -0.0011(18)
O2W 0.014(3) 0.017(3) 0.020(3) -0.002(2) -0.0012(19) -0.002(2)
N11 0.046(5) 0.024(4) 0.020(3) -0.005(4) 0.007(3) 0.010(3)
N12 0.016(3) 0.018(3) 0.024(3) -0.007(2) 0.008(2) -0.006(2)
N13 0.038(4) 0.015(3) 0.019(3) -0.008(3) 0.015(3) -0.005(2)
N14 0.034(4) 0.028(4) 0.015(3) 0.014(3) -0.004(2) 0.001(2)
N15 0.023(3) 0.022(3) 0.022(3) 0.008(3) -0.012(2) -0.002(2)
N21 0.042(5) 0.027(4) 0.015(3) -0.004(3) -0.005(3) -0.008(3)
N22 0.019(3) 0.018(3) 0.020(3) 0.009(2) 0.007(2) 0.005(2)
N23 0.038(4) 0.022(3) 0.016(3) 0.014(3) 0.003(3) 0.002(2)
N24 0.033(4) 0.015(3) 0.017(3) 0.004(3) -0.009(2) -0.003(2)
N25 0.015(3) 0.016(3) 0.024(3) 0.000(2) -0.004(2) 0.005(2)
C11 0.015(3) 0.014(3) 0.017(3) 0.001(2) 0.000(2) -0.002(2)
C12 0.024(4) 0.017(3) 0.019(3) 0.000(3) -0.003(3) -0.008(2)
C13 0.031(4) 0.018(3) 0.013(3) 0.004(3) 0.000(3) -0.001(2)
C14 0.018(3) 0.012(2) 0.021(3) 0.000(2) 0.002(2) -0.002(2)
C15 0.026(4) 0.023(3) 0.016(3) 0.006(3) -0.006(3) 0.001(2)
C21 0.014(3) 0.014(3) 0.020(3) -0.001(2) -0.002(2) 0.002(2)
C22 0.017(3) 0.024(4) 0.028(4) 0.005(3) 0.004(3) 0.008(3)
C23 0.027(4) 0.008(3) 0.009(3) 0.008(3) 0.002(2) 0.001(2)
C24 0.011(2) 0.011(2) 0.016(3) -0.0004(19) 0.001(2) -0.0002(19)
C25 0.021(4) 0.014(3) 0.015(3) -0.002(3) -0.004(2) 0.002(2)

loop_
_atom_type_symbol
_atom_type_description
_atom_type_scat_dispersion_real
_atom_type_scat_dispersion_imag
_atom_type_scat_source
C C 0.0033 0.0016 'International Tables Vol C Tables 4.2.6.8 and 6.1.1.4'
H H 0.0000 0.0000 'International Tables Vol C Tables 4.2.6.8 and 6.1.1.4'
N N 0.0061 0.0033 'International Tables Vol C Tables 4.2.6.8 and 6.1.1.4'
O O 0.0106 0.0060 'International Tables Vol C Tables 4.2.6.8 and 6.1.1.4'
Cl Cl 0.1484 0.1585 'International Tables Vol C Tables 4.2.6.8 and 6.1.1.4'
Au Au -2.0133 8.8022 'International Tables Vol C Tables 4.2.6.8 and 6.1.1.4'

loop_
_geom_angle_atom_site_label_1
_geom_angle_atom_site_label_2
_geom_angle_atom_site_label_3
_geom_angle
Cl2 Au1 Cl1 89.29(9)
Cl2 Au1 Cl3 91.04(9)
Cl1 Au1 Cl3 178.63(5)
Cl2 Au1 Cl4 178.81(5)
Cl1 Au1 Cl4 90.18(9)
Cl3 Au1 Cl4 89.46(9)
Cl6 Au2 Cl5 89.09(9)
Cl6 Au2 Cl7 90.93(10)
Cl5 Au2 Cl7 179.32(4)
Cl6 Au2 Cl8 177.87(7)
Cl5 Au2 Cl8 90.04(9)
Cl7 Au2 Cl8 89.92(10)
H1A O1W H1B 103(4)
H2A O2W H2B 105(4)
C11 N11 H11A 121(6)
C11 N11 H11B 114(7)
H11A N11 H11B 124(9)
C12 N12 C11 125.7(6)
C12 N12 H12B 121(5)
C11 N12 H12B 113(5)
C12 N13 C13 110.5(7)
C15 N14 C13 108.6(7)
C15 N14 H14A 126(5)
C13 N14 H14A 125(5)
C15 N15 C14 106.5(6)
C15 N15 H15B 135(5)
C14 N15 H15B 113(5)
C21 N21 H21A 123(6)
C21 N21 H21B 121(7)
H21A N21 H21B 116(9)
C22 N22 C21 123.7(6)
C22 N22 H22B 107(5)
C21 N22 H22B 129(5)
C22 N23 C23 110.2(7)
C23 N24 C25 110.4(7)
C23 N24 H24A 129(5)
C25 N24 H24A 120(5)
C25 N25 C24 107.0(6)
C25 N25 H25B 124(5)
C24 N25 H25B 129(5)
N11 C11 N12 124.7(7)
N11 C11 C14 124.0(7)
N12 C11 C14 111.3(5)
N13 C12 N12 125.8(8)
N13 C12 H12A 117.1
N12 C12 H12A 117.1
N14 C13 C14 105.8(7)
N14 C13 N13 126.2(7)
C14 C13 N13 128.0(8)
N15 C14 C13 109.4(7)
N15 C14 C11 131.8(6)
C13 C14 C11 118.7(6)
N15 C15 N14 109.7(7)
N15 C15 H15A 125.1
N14 C15 H15A 125.1
N21 C21 N22 123.2(7)
N21 C21 C24 124.3(6)
N22 C21 C24 112.5(5)
N23 C22 N22 126.7(7)
N23 C22 H22A 116.6
N22 C22 H22A 116.6
N24 C23 N23 125.6(7)
N24 C23 C24 105.2(6)
N23 C23 C24 129.3(6)
N25 C24 C23 109.3(5)
N25 C24 C21 133.0(6)
C23 C24 C21 117.6(5)
N25 C25 N24 108.1(7)
N25 C25 H25A 126.0
N24 C25 H25A 126.0

loop_
_geom_bond_atom_site_label_1
_geom_bond_atom_site_label_2
_geom_bond_distance
Au1 Cl2 2.266(4)
Au1 Cl1 2.2908(10)
Au1 Cl3 2.2918(10)
Au1 Cl4 2.296(4)
Au2 Cl6 2.266(4)
Au2 Cl5 2.2741(10)
Au2 Cl7 2.2909(11)
Au2 Cl8 2.303(4)
O1W H1A 0.86(3)
O1W H1B 0.85(3)
O2W H2A 0.85(3)
O2W H2B 0.84(3)
N11 C11 1.336(10)
N11 H11A 0.87(3)
N11 H11B 0.86(3)
N12 C12 1.340(9)
N12 C11 1.388(9)
N12 H12B 0.86(3)
N13 C12 1.285(11)
N13 C13 1.391(12)
N14 C15 1.343(10)
N14 C13 1.347(11)
N14 H14A 0.88(3)
N15 C15 1.328(9)
N15 C14 1.354(8)
N15 H15B 0.88(3)
N21 C21 1.318(11)
N21 H21A 0.88(3)
N21 H21B 0.87(3)
N22 C22 1.344(10)
N22 C21 1.386(9)
N22 H22B 0.89(3)
N23 C22 1.298(10)
N23 C23 1.348(10)
N24 C23 1.337(10)
N24 C25 1.370(11)
N24 H24A 0.85(3)
N25 C25 1.330(9)
N25 C24 1.378(8)
N25 H25B 0.88(3)
C11 C14 1.402(8)
C12 H12A 0.9500
C13 C14 1.368(10)
C15 H15A 0.9500
C21 C24 1.403(8)
C22 H22A 0.9500
C23 C24 1.380(9)
C25 H25A 0.9500

loop_
_geom_hbond_atom_site_label_D
_geom_hbond_atom_site_label_H
_geom_hbond_atom_site_label_A
_geom_hbond_site_symmetry_A
_geom_hbond_distance_DH
_geom_hbond_distance_HA
_geom_hbond_distance_DA
_geom_hbond_angle_DHA
_geom_hbond_publ_flag
O1W H1A Cl9 3 0.86(3) 2.22(3) 3.063(7) 166(8) yes
O1W H1B Cl10 1_556 0.85(3) 2.30(3) 3.139(7) 166(6) yes
O2W H2A Cl9 3_554 0.85(3) 2.22(3) 3.064(7) 173(8) yes
O2W H2B Cl10 . 0.84(3) 2.53(6) 3.151(7) 132(6) yes
N11 H11A Cl9 . 0.87(3) 2.25(4) 3.109(9) 167(9) yes
N11 H11B Cl10 1_556 0.86(3) 2.61(7) 3.312(10) 140(8) yes
N12 H12B O1W 3_455 0.86(3) 2.00(3) 2.856(9) 170(7) yes
N14 H14A Cl7 . 0.88(3) 2.96(7) 3.484(8) 120(6) yes
N14 H14A Cl9 4_554 0.88(3) 2.35(5) 3.076(8) 140(6) yes
N14 H14A N23 . 0.88(3) 2.48(6) 3.016(7) 120(6) yes
N15 H15B O1W . 0.88(3) 2.04(5) 2.745(9) 137(6) yes
N21 H21A Cl10 . 0.88(3) 2.28(3) 3.155(10) 170(8) yes
N21 H21B Cl9 1_554 0.87(3) 2.44(6) 3.210(9) 148(8) yes
N22 H22B O2W . 0.89(3) 1.91(4) 2.766(9) 162(7) yes
N24 H24A Cl10 4 0.85(3) 2.68(6) 3.248(8) 125(6) yes
N24 H24A N13 . 0.85(3) 2.36(6) 2.957(7) 127(6) yes
N25 H25B O2W 3_455 0.88(3) 1.90(3) 2.762(9) 165(7) yes

loop_
_geom_torsion_atom_site_label_1
_geom_torsion_atom_site_label_2
_geom_torsion_atom_site_label_3
_geom_torsion_atom_site_label_4
_geom_torsion
C12 N12 C11 N11 179.9(8)
C12 N12 C11 C14 0.2(9)
C13 N13 C12 N12 0.0(11)
C11 N12 C12 N13 -0.6(12)
C15 N14 C13 C14 -1.5(9)
C15 N14 C13 N13 178.7(8)
C12 N13 C13 N14 -179.1(8)
C12 N13 C13 C14 1.1(11)
C15 N15 C14 C13 -1.6(8)
C15 N15 C14 C11 -177.8(6)
N14 C13 C14 N15 1.9(8)
N13 C13 C14 N15 -178.3(7)
N14 C13 C14 C11 178.7(6)
N13 C13 C14 C11 -1.5(11)
N11 C11 C14 N15 -3.1(11)
N12 C11 C14 N15 176.6(7)
N11 C11 C14 C13 -178.9(8)
N12 C11 C14 C13 0.7(8)
C14 N15 C15 N14 0.7(8)
C13 N14 C15 N15 0.5(9)
C22 N22 C21 N21 -177.5(8)
C22 N22 C21 C24 1.7(9)
C23 N23 C22 N22 0.2(11)
C21 N22 C22 N23 -1.4(12)
C25 N24 C23 N23 -177.2(7)
C25 N24 C23 C24 1.4(9)
C22 N23 C23 N24 178.8(7)
C22 N23 C23 C24 0.5(11)
C25 N25 C24 C23 0.9(7)
C25 N25 C24 C21 177.5(6)
N24 C23 C24 N25 -1.4(8)
N23 C23 C24 N25 177.1(8)
N24 C23 C24 C21 -178.6(6)
N23 C23 C24 C21 0.0(11)
N21 C21 C24 N25 1.9(11)
N22 C21 C24 N25 -177.4(7)
N21 C21 C24 C23 178.2(8)
N22 C21 C24 C23 -1.0(8)
C24 N25 C25 N24 0.0(8)
C23 N24 C25 N25 -0.9(9)

_cod_database_fobs_code 2021956
